data_4110624
loop_
_publ_author_name
'Brad C. Bailey'
'Hongjun Fan'
'John C. Huffman'
'Mu-Hyun Baik'
'Daniel J. Mindiola'

_publ_section_title
;
 Room Temperature Ring-Opening Metathesis of Pyridines by a Transient
 Ti\\tbC Linkage
;
_journal_name_full 'Journal of the American Chemical Society'
_journal_page_first 6798
_journal_page_last 6799
_journal_paper_doi 10.1021/ja061590p
_journal_volume 128
_journal_year 2006
_chemical_formula_moiety 'C36 H54 N2 P2 Ti'
_chemical_formula_sum 'C36 H54 N2 P2 Ti'
_chemical_formula_weight 624.65
_chemical_name_systematic
; 
 ? 
;
_space_group_IT_number 15
_symmetry_cell_setting monoclinic
_symmetry_space_group_name_Hall '-C 2yc'
_symmetry_space_group_name_H-M 'C 1 2/c 1'
_atom_sites_solution_hydrogens geom
_atom_sites_solution_primary direct
_atom_sites_solution_secondary difmap
_audit_creation_method SHELXL-97
_cell_angle_alpha 90.00
_cell_angle_beta 109.844(4)
_cell_angle_gamma 90.00
_cell_formula_units_Z 8
_cell_length_a 29.472(6)
_cell_length_b 10.8424(15)
_cell_length_c 23.537(4)
_cell_measurement_reflns_used 687
_cell_measurement_temperature 128(2)
_cell_measurement_theta_max 20.93
_cell_measurement_theta_min 2.30
_cell_volume 7075(2)
_computing_cell_refinement 'SAINT (Bruker, 1999)'
_computing_data_collection 'SMART (Bruker, 1999)'
_computing_data_reduction 'SAINT (Bruker, 1999), XTEL (local package)'
_computing_molecular_graphics 'Reciprocal Net (http://recipnet.org)'
_computing_structure_refinement 'SHELXL-97 (Sheldrick, 1997)'
_computing_structure_solution 'SHELXS-97 (Sheldrick, 1990)'
_diffrn_ambient_temperature 128(2)
_diffrn_detector 'CCD area detector'
_diffrn_detector_area_resol_mean 44.52
_diffrn_detector_type 'Bruker SMART 6000'
_diffrn_measured_fraction_theta_full 0.877
_diffrn_measured_fraction_theta_max 0.877
_diffrn_measurement_details '   0.30 degree frames measured for 30 seconds each'
_diffrn_measurement_device 'three-circle goniometer with fixed chi'
_diffrn_measurement_device_type 'Bruker Platform goniometer'
_diffrn_measurement_method '\w scans'
_diffrn_radiation_monochromator graphite
_diffrn_radiation_source 'fine-focus sealed tube'
_diffrn_radiation_type MoK\a
_diffrn_radiation_wavelength 0.71073
_diffrn_reflns_av_R_equivalents 0.0925
_diffrn_reflns_av_sigmaI/netI 0.1924
_diffrn_reflns_limit_h_max 38
_diffrn_reflns_limit_h_min -33
_diffrn_reflns_limit_k_max 6
_diffrn_reflns_limit_k_min -14
_diffrn_reflns_limit_l_max 30
_diffrn_reflns_limit_l_min -30
_diffrn_reflns_number 15578
_diffrn_reflns_theta_full 27.55
_diffrn_reflns_theta_max 27.55
_diffrn_reflns_theta_min 2.11
_diffrn_standards_decay_% 0.0
_exptl_absorpt_coefficient_mu 0.358
_exptl_absorpt_correction_type none
_exptl_crystal_colour deep_orange
_exptl_crystal_density_diffrn 1.173
_exptl_crystal_description diamond_plate
_exptl_crystal_F_000 2688
_exptl_crystal_size_max 0.25
_exptl_crystal_size_mid 0.20
_exptl_crystal_size_min 0.08
_refine_diff_density_max 0.375
_refine_diff_density_min -0.548
_refine_diff_density_rms 0.057
_refine_ls_extinction_method none
_refine_ls_goodness_of_fit_ref 0.690
_refine_ls_hydrogen_treatment mixed
_refine_ls_matrix_type full
_refine_ls_number_parameters 586
_refine_ls_number_reflns 7178
_refine_ls_number_restraints 0
_refine_ls_restrained_S_all 0.690
_refine_ls_R_factor_all 0.1122
_refine_ls_R_factor_gt 0.0488
_refine_ls_shift/su_max 0.001
_refine_ls_shift/su_mean 0.000
_refine_ls_structure_factor_coef Fsqd
_refine_ls_weighting_details 'calc w=1/[\s^2^(Fo^2^)+(0.0000P)^2^+0.0000P] where P=(Fo^2^+2Fc^2^)/3'
_refine_ls_weighting_scheme calc
_refine_ls_wR_factor_gt 0.0729
_refine_ls_wR_factor_ref 0.0846
_reflns_number_gt 3332
_reflns_number_total 7178
_reflns_threshold_expression >2sigma(I)
_cod_data_source_file ja061590psi20060307_041100.cif
_cod_data_source_block 05179
_cod_original_sg_symbol_Hall '-C 2yc  '
_cod_original_sg_symbol_H-M 'C 1 2/c 1 '
_cod_database_code 4110624

loop_
_symmetry_equiv_pos_as_xyz
'x, y, z'
'-x, y, -z+1/2'
'x+1/2, y+1/2, z'
'-x+1/2, y+1/2, -z+1/2'
'-x, -y, -z'
'x, -y, z-1/2'
'-x+1/2, -y+1/2, -z'
'x+1/2, -y+1/2, z-1/2'

loop_
_atom_site_label
_atom_site_type_symbol
_atom_site_fract_x
_atom_site_fract_y
_atom_site_fract_z
_atom_site_U_iso_or_equiv
_atom_site_adp_type
_atom_site_occupancy
_atom_site_symmetry_multiplicity
_atom_site_calc_flag
Ti1 Ti 0.15370(2) 0.97351(5) 0.12160(2) 0.02341(17) Uani 1 1 d
P2 P 0.09236(3) 0.92988(8) 0.17675(3) 0.0196(2) Uani 1 1 d
C3 C 0.08465(12) 1.0889(3) 0.19540(12) 0.0183(8) Uani 1 1 d
C4 C 0.07341(13) 1.1261(3) 0.24627(14) 0.0245(9) Uani 1 1 d
C5 C 0.07160(13) 1.2490(3) 0.26107(14) 0.0267(9) Uani 1 1 d
C6 C 0.0598(2) 1.2851(5) 0.3164(2) 0.0441(13) Uani 1 1 d
C7 C 0.08178(14) 1.3339(3) 0.22345(16) 0.0308(10) Uani 1 1 d
C8 C 0.09262(14) 1.3015(3) 0.17302(15) 0.0255(9) Uani 1 1 d
C9 C 0.09427(12) 1.1775(3) 0.15700(13) 0.0200(8) Uani 1 1 d
N10 N 0.10746(10) 1.1374(2) 0.10758(10) 0.0200(7) Uani 1 1 d
C11 C 0.09388(12) 1.2104(3) 0.05581(13) 0.0192(8) Uani 1 1 d
C12 C 0.05239(13) 1.2839(3) 0.03723(14) 0.0218(8) Uani 1 1 d
C13 C 0.04056(16) 1.3513(3) -0.01554(16) 0.0289(10) Uani 1 1 d
C14 C 0.06750(14) 1.3519(3) -0.05286(14) 0.0280(9) Uani 1 1 d
C15 C 0.0533(2) 1.4280(5) -0.1099(2) 0.0462(13) Uani 1 1 d
C16 C 0.10778(15) 1.2774(3) -0.03558(16) 0.0282(10) Uani 1 1 d
C17 C 0.12140(12) 1.2069(3) 0.01691(13) 0.0226(8) Uani 1 1 d
P18 P 0.17311(4) 1.10490(8) 0.04070(4) 0.0238(2) Uani 1 1 d
C19 C 0.10935(15) 0.8476(3) 0.24952(15) 0.0270(9) Uani 1 1 d
C20 C 0.15674(17) 0.8942(4) 0.29177(18) 0.0384(11) Uani 1 1 d
C21 C 0.1107(2) 0.7087(4) 0.2409(2) 0.0425(13) Uani 1 1 d
C22 C 0.03114(13) 0.8771(3) 0.13293(14) 0.0244(9) Uani 1 1 d
C23 C -0.00295(16) 0.8752(4) 0.16940(17) 0.0308(10) Uani 1 1 d
C24 C 0.01076(16) 0.9536(4) 0.07583(16) 0.0273(9) Uani 1 1 d
C25 C 0.17619(14) 1.0424(4) -0.03106(15) 0.0319(10) Uani 1 1 d
C26 C 0.12961(17) 0.9756(4) -0.06572(17) 0.0389(11) Uani 1 1 d
C27 C 0.21849(19) 0.9573(5) -0.0222(2) 0.0534(13) Uani 1 1 d
C28 C 0.22539(14) 1.2101(3) 0.06754(16) 0.0310(9) Uani 1 1 d
C29 C 0.21672(19) 1.3098(4) 0.1078(2) 0.0447(12) Uani 1 1 d
C30 C 0.27204(17) 1.1394(5) 0.0998(2) 0.0440(12) Uani 1 1 d
N31 N 0.20532(13) 1.0361(3) 0.19472(13) 0.0333(8) Uani 1 1 d
C32 C 0.25047(15) 1.0116(4) 0.23485(16) 0.0379(10) Uani 1 1 d
C33 C 0.28140(16) 0.9197(4) 0.23407(18) 0.0421(11) Uani 1 1 d
C34 C 0.27879(19) 0.8205(4) 0.1946(2) 0.0464(12) Uani 1 1 d
C35 C 0.24343(17) 0.7777(4) 0.1464(2) 0.0446(12) Uani 1 1 d
C36 C 0.19620(14) 0.8308(3) 0.12263(15) 0.0284(9) Uani 1 1 d
C37 C 0.15285(14) 0.8059(3) 0.08487(14) 0.0257(9) Uani 1 1 d
C38 C 0.12939(14) 0.6896(3) 0.04990(16) 0.0307(9) Uani 1 1 d
C39 C 0.15887(19) 0.6426(4) 0.0119(2) 0.0458(12) Uani 1 1 d
C40 C 0.1289(2) 0.5920(4) 0.0958(2) 0.0505(13) Uani 1 1 d
C41 C 0.07847(17) 0.7127(4) 0.0086(2) 0.0377(11) Uani 1 1 d
H42 H 0.0690(10) 1.069(2) 0.2715(11) 0.019(9) Uiso 1 1 d
H43 H 0.0543(16) 1.223(4) 0.3314(18) 0.065(18) Uiso 1 1 d
H44 H 0.0424(13) 1.346(3) 0.3100(14) 0.033(12) Uiso 1 1 d
H45 H 0.0895(13) 1.311(3) 0.3481(15) 0.039(11) Uiso 1 1 d
H46 H 0.0837(10) 1.411(2) 0.2322(11) 0.011(8) Uiso 1 1 d
H47 H 0.0980(11) 1.354(2) 0.1505(11) 0.013(9) Uiso 1 1 d
H48 H 0.0356(11) 1.288(3) 0.0622(12) 0.019(9) Uiso 1 1 d
H49 H 0.0162(10) 1.392(3) -0.0256(11) 0.001(8) Uiso 1 1 d
H50 H 0.0531(18) 1.501(4) -0.1009(19) 0.09(2) Uiso 1 1 d
H51 H 0.0298(19) 1.387(5) -0.137(2) 0.11(2) Uiso 1 1 d
H52 H 0.0716(18) 1.421(4) -0.129(2) 0.09(2) Uiso 1 1 d
H53 H 0.1237(12) 1.280(3) -0.0554(12) 0.016(10) Uiso 1 1 d
H54 H 0.0868(11) 0.864(2) 0.2627(11) 0.006(8) Uiso 1 1 d
H55 H 0.1589(12) 0.981(3) 0.2962(13) 0.040(11) Uiso 1 1 d
H56 H 0.1650(11) 0.867(3) 0.3302(12) 0.019(9) Uiso 1 1 d
H57 H 0.1819(14) 0.865(3) 0.2784(15) 0.050(13) Uiso 1 1 d
H58 H 0.0771(12) 0.677(2) 0.2124(12) 0.019(9) Uiso 1 1 d
H59 H 0.1188(12) 0.673(3) 0.2807(13) 0.031(9) Uiso 1 1 d
H60 H 0.1308(12) 0.695(3) 0.2278(14) 0.020(12) Uiso 1 1 d
H61 H 0.0352(10) 0.803(3) 0.1230(11) 0.015(9) Uiso 1 1 d
H62 H 0.0042(11) 0.820(3) 0.2032(12) 0.022(9) Uiso 1 1 d
H63 H -0.0363(13) 0.845(3) 0.1419(13) 0.038(11) Uiso 1 1 d
H64 H -0.0063(14) 0.950(3) 0.1808(15) 0.055(13) Uiso 1 1 d
H65 H -0.0180(11) 0.921(2) 0.0519(11) 0.009(8) Uiso 1 1 d
H66 H 0.0077(12) 1.037(3) 0.0844(13) 0.036(10) Uiso 1 1 d
H67 H 0.0288(13) 0.946(3) 0.0510(13) 0.046(12) Uiso 1 1 d
H68 H 0.1796(12) 1.104(3) -0.0552(13) 0.042(11) Uiso 1 1 d
H69 H 0.1028(11) 1.031(3) -0.0754(11) 0.018(9) Uiso 1 1 d
H70 H 0.1236(13) 0.904(3) -0.0424(15) 0.057(12) Uiso 1 1 d
H71 H 0.1282(12) 0.939(3) -0.1030(14) 0.051(11) Uiso 1 1 d
H72 H 0.2196(12) 0.886(3) 0.0089(14) 0.040(11) Uiso 1 1 d
H73 H 0.2494(15) 1.005(4) -0.0086(15) 0.067(15) Uiso 1 1 d
H74 H 0.2115(14) 0.922(3) -0.0632(16) 0.072(13) Uiso 1 1 d
H75 H 0.2293(13) 1.273(3) 0.0350(14) 0.066(13) Uiso 1 1 d
H76 H 0.2426(13) 1.370(3) 0.1145(13) 0.039(11) Uiso 1 1 d
H77 H 0.2141(11) 1.273(3) 0.1462(13) 0.026(9) Uiso 1 1 d
H78 H 0.1908(18) 1.357(4) 0.0825(19) 0.10(2) Uiso 1 1 d
H79 H 0.2944(18) 1.201(4) 0.120(2) 0.103(19) Uiso 1 1 d
H80 H 0.2673(15) 1.108(4) 0.1406(18) 0.088(15) Uiso 1 1 d
H81 H 0.2755(14) 1.076(3) 0.0794(16) 0.059(14) Uiso 1 1 d
H82 H 0.1971(19) 1.100(4) 0.205(2) 0.11(2) Uiso 1 1 d
H83 H 0.2623(12) 1.070(3) 0.2768(13) 0.044(10) Uiso 1 1 d
H84 H 0.3075(14) 0.931(3) 0.2724(15) 0.070(14) Uiso 1 1 d
H85 H 0.3038(16) 0.777(4) 0.2034(18) 0.066(17) Uiso 1 1 d
H86 H 0.2496(13) 0.718(3) 0.1297(14) 0.032(11) Uiso 1 1 d
H87 H 0.1571(13) 0.711(3) -0.0211(15) 0.053(12) Uiso 1 1 d
H88 H 0.1911(15) 0.622(3) 0.0384(15) 0.055(14) Uiso 1 1 d
H89 H 0.1441(11) 0.559(3) -0.0074(12) 0.031(9) Uiso 1 1 d
H90 H 0.1653(17) 0.590(4) 0.1211(18) 0.10(2) Uiso 1 1 d
H91 H 0.1199(14) 0.520(3) 0.0771(15) 0.065(14) Uiso 1 1 d
H92 H 0.1098(14) 0.620(3) 0.1212(15) 0.055(12) Uiso 1 1 d
H93 H 0.0766(11) 0.779(3) -0.0202(12) 0.020(9) Uiso 1 1 d
H94 H 0.0624(15) 0.755(4) 0.0267(16) 0.063(15) Uiso 1 1 d
H95 H 0.0650(14) 0.645(3) -0.0142(15) 0.064(14) Uiso 1 1 d

loop_
_atom_site_aniso_label
_atom_site_aniso_U_11
_atom_site_aniso_U_22
_atom_site_aniso_U_33
_atom_site_aniso_U_23
_atom_site_aniso_U_13
_atom_site_aniso_U_12
Ti1 0.0232(4) 0.0225(3) 0.0277(3) 0.0015(3) 0.0128(3) 0.0027(3)
P2 0.0209(6) 0.0197(4) 0.0192(4) 0.0013(4) 0.0081(4) 0.0015(4)
C3 0.013(2) 0.0225(18) 0.0176(15) -0.0013(14) 0.0020(15) 0.0008(15)
C4 0.024(3) 0.028(2) 0.0223(17) 0.0019(16) 0.0082(17) 0.0001(17)
C5 0.023(3) 0.030(2) 0.0268(18) -0.0084(16) 0.0085(18) 0.0026(17)
C6 0.058(4) 0.038(3) 0.039(3) -0.016(2) 0.020(3) 0.008(3)
C7 0.031(3) 0.018(2) 0.040(2) -0.0127(18) 0.007(2) -0.0003(18)
C8 0.024(3) 0.0215(19) 0.0301(19) -0.0001(17) 0.0080(18) -0.0042(17)
C9 0.015(2) 0.0229(18) 0.0198(16) -0.0003(14) 0.0030(16) -0.0016(15)
N10 0.0178(19) 0.0220(15) 0.0211(13) 0.0010(12) 0.0075(13) 0.0014(13)
C11 0.015(2) 0.0185(17) 0.0218(17) -0.0038(14) 0.0033(17) -0.0069(15)
C12 0.016(3) 0.0235(19) 0.0250(19) 0.0010(15) 0.0050(18) -0.0031(16)
C13 0.023(3) 0.021(2) 0.036(2) 0.0015(17) 0.000(2) 0.0027(19)
C14 0.036(3) 0.0206(19) 0.0232(17) 0.0042(15) 0.0041(19) -0.0077(18)
C15 0.070(4) 0.033(3) 0.034(2) 0.008(2) 0.016(3) -0.004(3)
C16 0.033(3) 0.028(2) 0.028(2) -0.0023(16) 0.015(2) -0.0113(19)
C17 0.021(3) 0.0225(18) 0.0228(17) -0.0018(15) 0.0051(17) -0.0059(16)
P18 0.0195(7) 0.0293(5) 0.0243(4) -0.0024(4) 0.0095(4) -0.0024(4)
C19 0.028(3) 0.030(2) 0.0251(18) 0.0019(16) 0.011(2) 0.0044(18)
C20 0.033(3) 0.050(3) 0.027(2) 0.009(2) 0.004(2) 0.010(2)
C21 0.060(4) 0.035(3) 0.033(2) 0.013(2) 0.017(3) 0.011(3)
C22 0.032(3) 0.0198(19) 0.0241(17) -0.0039(16) 0.0126(18) -0.0022(17)
C23 0.029(3) 0.038(3) 0.028(2) -0.005(2) 0.013(2) -0.006(2)
C24 0.020(3) 0.033(2) 0.0236(19) -0.0030(17) 0.000(2) -0.0044(19)
C25 0.030(3) 0.039(2) 0.032(2) -0.0003(19) 0.018(2) -0.003(2)
C26 0.046(3) 0.042(3) 0.029(2) -0.007(2) 0.014(2) -0.002(2)
C27 0.048(4) 0.071(4) 0.049(3) -0.022(3) 0.027(3) 0.002(3)
C28 0.025(3) 0.031(2) 0.040(2) 0.0007(18) 0.013(2) -0.0050(18)
C29 0.035(4) 0.040(3) 0.055(3) -0.013(2) 0.010(3) -0.014(2)
C30 0.031(3) 0.046(3) 0.052(3) -0.009(2) 0.010(3) -0.003(2)
N31 0.034(2) 0.035(2) 0.0318(17) -0.0012(15) 0.0126(18) -0.0015(17)
C32 0.024(3) 0.058(3) 0.0244(19) 0.001(2) -0.001(2) -0.007(2)
C33 0.028(3) 0.057(3) 0.037(2) 0.000(2) 0.005(2) 0.005(2)
C34 0.027(4) 0.049(3) 0.058(3) 0.000(2) 0.007(3) 0.006(3)
C35 0.036(4) 0.038(3) 0.056(3) -0.012(2) 0.012(3) 0.009(2)
C36 0.021(3) 0.030(2) 0.0334(19) 0.0060(16) 0.007(2) 0.0071(18)
C37 0.024(3) 0.0247(19) 0.0317(19) -0.0013(16) 0.0141(20) 0.0004(17)
C38 0.029(3) 0.027(2) 0.038(2) -0.0022(17) 0.014(2) 0.0023(18)
C39 0.041(4) 0.042(3) 0.054(3) -0.019(2) 0.017(3) 0.006(2)
C40 0.071(5) 0.025(2) 0.058(3) -0.010(2) 0.026(3) -0.007(2)
C41 0.035(3) 0.033(3) 0.044(3) -0.011(2) 0.013(2) -0.004(2)

loop_
_atom_type_symbol
_atom_type_description
_atom_type_scat_dispersion_real
_atom_type_scat_dispersion_imag
_atom_type_scat_source
C C 0.0033 0.0016 'International Tables Vol C Tables 4.2.6.8 and 6.1.1.4'
H H 0.0000 0.0000 'International Tables Vol C Tables 4.2.6.8 and 6.1.1.4'
N N 0.0061 0.0033 'International Tables Vol C Tables 4.2.6.8 and 6.1.1.4'
P P 0.1023 0.0942 'International Tables Vol C Tables 4.2.6.8 and 6.1.1.4'
Ti Ti 0.2776 0.4457 'International Tables Vol C Tables 4.2.6.8 and 6.1.1.4'

loop_
_geom_angle_atom_site_label_1
_geom_angle_atom_site_label_2
_geom_angle_atom_site_label_3
_geom_angle
C36 Ti1 N31 87.78(15)
C36 Ti1 C37 38.37(13)
N31 Ti1 C37 125.09(15)
C36 Ti1 N10 171.68(11)
N31 Ti1 N10 96.16(12)
C37 Ti1 N10 138.70(13)
C36 Ti1 P18 98.14(10)
N31 Ti1 P18 98.82(9)
C37 Ti1 P18 98.89(9)
N10 Ti1 P18 74.05(7)
C36 Ti1 P2 113.23(10)
N31 Ti1 P2 95.00(10)
C37 Ti1 P2 98.10(10)
N10 Ti1 P2 73.81(7)
P18 Ti1 P2 146.12(4)
C3 P2 C22 104.61(16)
C3 P2 C19 104.59(14)
C22 P2 C19 106.02(17)
C3 P2 Ti1 96.51(11)
C22 P2 Ti1 119.49(11)
C19 P2 Ti1 122.40(14)
C4 C3 C9 120.4(3)
C4 C3 P2 124.4(2)
C9 C3 P2 115.1(2)
C5 C4 C3 122.1(3)
C5 C4 H42 118.3(17)
C3 C4 H42 119.5(17)
C7 C5 C4 116.5(3)
C7 C5 C6 123.0(4)
C4 C5 C6 120.5(4)
C5 C6 H43 108(3)
C5 C6 H44 111(2)
H43 C6 H44 124(4)
C5 C6 H45 109(2)
H43 C6 H45 100(3)
H44 C6 H45 104(3)
C8 C7 C5 123.3(3)
C8 C7 H46 116.0(19)
C5 C7 H46 120.6(18)
C7 C8 C9 121.1(3)
C7 C8 H47 121.8(19)
C9 C8 H47 117.1(19)
C8 C9 C3 116.6(3)
C8 C9 N10 124.1(3)
C3 C9 N10 119.2(3)
C11 N10 C9 117.9(3)
C11 N10 Ti1 124.8(2)
C9 N10 Ti1 117.07(18)
N10 C11 C12 123.9(3)
N10 C11 C17 119.6(3)
C12 C11 C17 116.4(3)
C13 C12 C11 120.7(3)
C13 C12 H48 123(2)
C11 C12 H48 116(2)
C14 C13 C12 123.7(4)
C14 C13 H49 117.5(19)
C12 C13 H49 119(2)
C13 C14 C16 115.9(3)
C13 C14 C15 121.8(4)
C16 C14 C15 122.3(4)
C14 C15 H50 109(3)
C14 C15 H51 106(3)
H50 C15 H51 127(5)
C14 C15 H52 113(4)
H50 C15 H52 107(5)
H51 C15 H52 94(4)
C14 C16 C17 123.0(3)
C14 C16 H53 116(2)
C17 C16 H53 121(2)
C16 C17 C11 120.3(3)
C16 C17 P18 124.7(3)
C11 C17 P18 115.0(2)
C17 P18 C28 104.20(16)
C17 P18 C25 103.78(16)
C28 P18 C25 104.14(17)
C17 P18 Ti1 100.97(11)
C28 P18 Ti1 117.03(12)
C25 P18 Ti1 124.11(13)
C20 C19 C21 111.2(4)
C20 C19 P2 110.6(3)
C21 C19 P2 111.4(3)
C20 C19 H54 111(2)
C21 C19 H54 108(2)
P2 C19 H54 104.1(19)
C19 C20 H55 115(2)
C19 C20 H56 115(2)
H55 C20 H56 103(3)
C19 C20 H57 109(2)
H55 C20 H57 110(3)
H56 C20 H57 104(3)
C19 C21 H58 110.4(16)
C19 C21 H59 106.0(18)
H58 C21 H59 111(3)
C19 C21 H60 107(3)
H58 C21 H60 112(3)
H59 C21 H60 110(3)
C24 C22 C23 111.5(3)
C24 C22 P2 110.1(3)
C23 C22 P2 113.3(2)
C24 C22 H61 108.8(18)
C23 C22 H61 109(2)
P2 C22 H61 104(2)
C22 C23 H62 118.2(19)
C22 C23 H63 108.7(17)
H62 C23 H63 102(2)
C22 C23 H64 109(3)
H62 C23 H64 110(3)
H63 C23 H64 108(3)
C22 C24 H65 109.7(17)
C22 C24 H66 111.9(18)
H65 C24 H66 112(3)
C22 C24 H67 112(2)
H65 C24 H67 101(2)
H66 C24 H67 110(3)
C27 C25 C26 109.6(4)
C27 C25 P18 113.1(3)
C26 C25 P18 110.4(3)
C27 C25 H68 106(2)
C26 C25 H68 107(2)
P18 C25 H68 111(2)
C25 C26 H69 110.7(19)
C25 C26 H70 112(2)
H69 C26 H70 109(3)
C25 C26 H71 116(2)
H69 C26 H71 106(3)
H70 C26 H71 103(3)
C25 C27 H72 111.9(19)
C25 C27 H73 110(2)
H72 C27 H73 110(3)
C25 C27 H74 102(2)
H72 C27 H74 110(3)
H73 C27 H74 112(3)
C29 C28 C30 111.1(4)
C29 C28 P18 110.9(3)
C30 C28 P18 111.4(3)
C29 C28 H75 94.2(18)
C30 C28 H75 112(2)
P18 C28 H75 115.7(19)
C28 C29 H76 107(2)
C28 C29 H77 111.0(17)
H76 C29 H77 114(3)
C28 C29 H78 105(3)
H76 C29 H78 99(3)
H77 C29 H78 119(3)
C28 C30 H79 105(3)
C28 C30 H80 104(2)
H79 C30 H80 94(3)
C28 C30 H81 112(3)
H79 C30 H81 130(4)
H80 C30 H81 109(3)
C32 N31 Ti1 143.9(3)
C32 N31 H82 106(4)
Ti1 N31 H82 110(4)
C33 C32 N31 129.3(4)
C33 C32 H83 114.8(17)
N31 C32 H83 115.6(17)
C32 C33 C34 133.2(4)
C32 C33 H84 103(2)
C34 C33 H84 124(2)
C35 C34 C33 132.7(5)
C35 C34 H85 112(3)
C33 C34 H85 115(3)
C34 C35 C36 124.5(4)
C34 C35 H86 117(3)
C36 C35 H86 119(3)
C37 C36 C35 140.8(4)
C37 C36 Ti1 71.8(2)
C35 C36 Ti1 147.4(3)
C36 C37 C38 133.5(3)
C36 C37 Ti1 69.9(2)
C38 C37 Ti1 155.6(3)
C41 C38 C40 109.0(4)
C41 C38 C39 108.5(3)
C40 C38 C39 109.2(3)
C41 C38 C37 112.2(3)
C40 C38 C37 107.7(3)
C39 C38 C37 110.2(3)
C38 C39 H87 107.3(19)
C38 C39 H88 109(2)
H87 C39 H88 115(3)
C38 C39 H89 108.0(18)
H87 C39 H89 112(2)
H88 C39 H89 104(3)
C38 C40 H90 100(2)
C38 C40 H91 110(2)
H90 C40 H91 110(4)
C38 C40 H92 111(2)
H90 C40 H92 110(3)
H91 C40 H92 116(3)
C38 C41 H93 112.3(19)
C38 C41 H94 111(3)
H93 C41 H94 92(3)
C38 C41 H95 113(3)
H93 C41 H95 106(3)
H94 C41 H95 121(4)

loop_
_geom_bond_atom_site_label_1
_geom_bond_atom_site_label_2
_geom_bond_distance
Ti1 C36 1.986(4)
Ti1 N31 1.990(3)
Ti1 C37 2.009(3)
Ti1 N10 2.195(3)
Ti1 P18 2.5929(11)
Ti1 P2 2.6020(11)
P2 C3 1.812(3)
P2 C22 1.839(4)
P2 C19 1.843(3)
C3 C4 1.406(4)
C3 C9 1.413(4)
C4 C5 1.382(4)
C4 H42 0.90(3)
C5 C7 1.379(5)
C5 C6 1.509(5)
C6 H43 0.80(4)
C6 H44 0.82(3)
C6 H45 0.98(4)
C7 C8 1.375(5)
C7 H46 0.86(3)
C8 C9 1.401(4)
C8 H47 0.83(3)
C9 N10 1.414(4)
N10 C11 1.393(4)
C11 C12 1.400(4)
C11 C17 1.415(4)
C12 C13 1.380(4)
C12 H48 0.89(3)
C13 C14 1.370(5)
C13 H49 0.81(3)
C14 C16 1.378(5)
C14 C15 1.509(5)
C15 H50 0.82(4)
C15 H51 0.89(5)
C15 H52 0.81(5)
C16 C17 1.391(4)
C16 H53 0.77(3)
C17 P18 1.812(3)
P18 C28 1.847(4)
P18 C25 1.850(3)
C19 C20 1.500(6)
C19 C21 1.523(5)
C19 H54 0.84(3)
C20 H55 0.95(3)
C20 H56 0.90(3)
C20 H57 0.95(4)
C21 H58 1.05(3)
C21 H59 0.97(3)
C21 H60 0.77(3)
C22 C24 1.519(5)
C22 C23 1.527(5)
C22 H61 0.86(3)
C23 H62 0.96(3)
C23 H63 1.03(3)
C23 H64 0.87(3)
C24 H65 0.92(3)
C24 H66 0.94(3)
C24 H67 0.92(3)
C25 C27 1.508(6)
C25 C26 1.522(5)
C25 H68 0.91(3)
C26 H69 0.95(3)
C26 H70 1.00(4)
C26 H71 0.95(3)
C27 H72 1.06(3)
C27 H73 1.00(4)
C27 H74 0.99(4)
C28 C29 1.516(5)
C28 C30 1.531(6)
C28 H75 1.06(3)
C29 H76 0.97(3)
C29 H77 1.01(3)
C29 H78 0.94(5)
C30 H79 0.94(5)
C30 H80 1.07(4)
C30 H81 0.86(4)
N31 C32 1.371(5)
N31 H82 0.80(5)
C32 C33 1.355(5)
C32 H83 1.13(3)
C33 C34 1.406(6)
C33 H84 0.97(4)
C34 C35 1.336(6)
C34 H85 0.84(4)
C35 C36 1.433(5)
C35 H86 0.81(3)
C36 C37 1.313(5)
C37 C38 1.536(5)
C38 C41 1.506(6)
C38 C40 1.516(5)
C38 C39 1.530(5)
C39 H87 1.06(3)
C39 H88 0.97(4)
C39 H89 1.04(3)
C40 H90 1.04(5)
C40 H91 0.89(4)
C40 H92 1.00(4)
C41 H93 0.98(3)
C41 H94 0.87(4)
C41 H95 0.91(4)

loop_
_geom_torsion_atom_site_label_1
_geom_torsion_atom_site_label_2
_geom_torsion_atom_site_label_3
_geom_torsion_atom_site_label_4
_geom_torsion
C36 Ti1 P2 C3 154.50(15)
N31 Ti1 P2 C3 64.78(14)
C37 Ti1 P2 C3 -168.69(14)
N10 Ti1 P2 C3 -30.20(11)
P18 Ti1 P2 C3 -49.21(12)
C36 Ti1 P2 C22 -94.64(18)
N31 Ti1 P2 C22 175.64(17)
C37 Ti1 P2 C22 -57.83(17)
N10 Ti1 P2 C22 80.66(15)
P18 Ti1 P2 C22 61.65(15)
C36 Ti1 P2 C19 42.61(18)
N31 Ti1 P2 C19 -47.11(17)
C37 Ti1 P2 C19 79.42(17)
N10 Ti1 P2 C19 -142.09(16)
P18 Ti1 P2 C19 -161.10(14)
C22 P2 C3 C4 86.8(3)
C19 P2 C3 C4 -24.5(3)
Ti1 P2 C3 C4 -150.4(3)
C22 P2 C3 C9 -97.7(3)
C19 P2 C3 C9 151.0(3)
Ti1 P2 C3 C9 25.1(2)
C9 C3 C4 C5 -0.4(5)
P2 C3 C4 C5 174.9(3)
C3 C4 C5 C7 -0.5(5)
C3 C4 C5 C6 -179.5(4)
C4 C5 C7 C8 0.9(6)
C6 C5 C7 C8 179.9(4)
C5 C7 C8 C9 -0.5(6)
C7 C8 C9 C3 -0.5(5)
C7 C8 C9 N10 -176.8(3)
C4 C3 C9 C8 0.9(5)
P2 C3 C9 C8 -174.8(3)
C4 C3 C9 N10 177.4(3)
P2 C3 C9 N10 1.7(4)
C8 C9 N10 C11 -35.3(5)
C3 C9 N10 C11 148.5(3)
C8 C9 N10 Ti1 139.1(3)
C3 C9 N10 Ti1 -37.1(4)
C36 Ti1 N10 C11 2.2(11)
N31 Ti1 N10 C11 120.2(3)
C37 Ti1 N10 C11 -62.6(3)
P18 Ti1 N10 C11 22.7(2)
P2 Ti1 N10 C11 -146.4(3)
C36 Ti1 N10 C9 -171.8(9)
N31 Ti1 N10 C9 -53.9(2)
C37 Ti1 N10 C9 123.4(2)
P18 Ti1 N10 C9 -151.3(2)
P2 Ti1 N10 C9 39.6(2)
C9 N10 C11 C12 -30.2(4)
Ti1 N10 C11 C12 155.8(2)
C9 N10 C11 C17 153.4(3)
Ti1 N10 C11 C17 -20.5(4)
N10 C11 C12 C13 -178.3(3)
C17 C11 C12 C13 -1.8(5)
C11 C12 C13 C14 0.0(6)
C12 C13 C14 C16 1.5(5)
C12 C13 C14 C15 -179.5(4)
C13 C14 C16 C17 -1.2(5)
C15 C14 C16 C17 179.8(4)
C14 C16 C17 C11 -0.6(5)
C14 C16 C17 P18 178.5(3)
N10 C11 C17 C16 178.7(3)
C12 C11 C17 C16 2.1(5)
N10 C11 C17 P18 -0.5(4)
C12 C11 C17 P18 -177.1(2)
C16 C17 P18 C28 74.1(3)
C11 C17 P18 C28 -106.8(3)
C16 C17 P18 C25 -34.7(3)
C11 C17 P18 C25 144.5(3)
C16 C17 P18 Ti1 -164.2(3)
C11 C17 P18 Ti1 15.0(3)
C36 Ti1 P18 C17 160.10(15)
N31 Ti1 P18 C17 -110.90(15)
C37 Ti1 P18 C17 121.29(15)
N10 Ti1 P18 C17 -16.96(12)
P2 Ti1 P18 C17 2.02(12)
C36 Ti1 P18 C28 -87.60(18)
N31 Ti1 P18 C28 1.40(18)
C37 Ti1 P18 C28 -126.41(18)
N10 Ti1 P18 C28 95.34(15)
P2 Ti1 P18 C28 114.32(15)
C36 Ti1 P18 C25 44.99(19)
N31 Ti1 P18 C25 133.99(19)
C37 Ti1 P18 C25 6.18(19)
N10 Ti1 P18 C25 -132.07(17)
P2 Ti1 P18 C25 -113.09(16)
C3 P2 C19 C20 -63.5(3)
C22 P2 C19 C20 -173.8(3)
Ti1 P2 C19 C20 44.2(3)
C3 P2 C19 C21 172.3(3)
C22 P2 C19 C21 62.0(4)
Ti1 P2 C19 C21 -80.0(4)
C3 P2 C22 C24 61.3(3)
C19 P2 C22 C24 171.5(3)
Ti1 P2 C22 C24 -45.1(3)
C3 P2 C22 C23 -64.4(3)
C19 P2 C22 C23 45.8(3)
Ti1 P2 C22 C23 -170.8(2)
C17 P18 C25 C27 177.8(3)
C28 P18 C25 C27 69.0(4)
Ti1 P18 C25 C27 -68.5(4)
C17 P18 C25 C26 -59.0(3)
C28 P18 C25 C26 -167.8(3)
Ti1 P18 C25 C26 54.8(3)
C17 P18 C28 C29 45.7(3)
C25 P18 C28 C29 154.2(3)
Ti1 P18 C28 C29 -64.7(3)
C17 P18 C28 C30 170.0(3)
C25 P18 C28 C30 -81.5(3)
Ti1 P18 C28 C30 59.5(3)
C36 Ti1 N31 C32 -0.4(4)
C37 Ti1 N31 C32 9.2(5)
N10 Ti1 N31 C32 -173.1(4)
P18 Ti1 N31 C32 -98.3(4)
P2 Ti1 N31 C32 112.7(4)
Ti1 N31 C32 C33 5.6(7)
N31 C32 C33 C34 -0.7(8)
C32 C33 C34 C35 -5.5(9)
C33 C34 C35 C36 0.6(8)
C34 C35 C36 C37 -166.4(5)
C34 C35 C36 Ti1 13.7(8)
N31 Ti1 C36 C37 167.3(2)
N10 Ti1 C36 C37 -74.2(10)
P18 Ti1 C36 C37 -94.07(19)
P2 Ti1 C36 C37 72.8(2)
N31 Ti1 C36 C35 -12.8(5)
C37 Ti1 C36 C35 179.9(6)
N10 Ti1 C36 C35 105.7(10)
P18 Ti1 C36 C35 85.8(5)
P2 Ti1 C36 C35 -107.3(5)
C35 C36 C37 C38 8.2(8)
Ti1 C36 C37 C38 -171.9(4)
C35 C36 C37 Ti1 -179.9(5)
N31 Ti1 C37 C36 -15.5(3)
N10 Ti1 C37 C36 167.83(19)
P18 Ti1 C37 C36 91.90(19)
P2 Ti1 C37 C36 -117.51(19)
C36 Ti1 C37 C38 165.6(7)
N31 Ti1 C37 C38 150.1(5)
N10 Ti1 C37 C38 -26.5(7)
P18 Ti1 C37 C38 -102.5(6)
P2 Ti1 C37 C38 48.1(6)
C36 C37 C38 C41 -176.2(4)
Ti1 C37 C38 C41 22.6(7)
C36 C37 C38 C40 63.8(5)
Ti1 C37 C38 C40 -97.4(6)
C36 C37 C38 C39 -55.1(5)
Ti1 C37 C38 C39 143.6(5)
